data_3000515
loop_
_publ_author_name
'Morgan Redington'

_journal_name_full 'To be published in Chemistry of Materials'
_chemical_formula_sum 'Ca H12 Li2'
_space_group_name_Hall '-P 2yb'
_space_group_name_H-M_alt 'P 1 21/m 1'
_cell_angle_alpha 90.0000000000
_cell_angle_beta 96.0404460877
_cell_angle_gamma 90.0000000000
_cell_length_a 2.8095242286
_cell_length_b 3.1151525000
_cell_length_c 8.7980094650
_cell_volume 76.574
_cod_database_code 3000515
_cod_hold_until_date 2024-11-17
_cod_depositor_requested_release_date 2024-11-17

loop_
_atom_site_label
_atom_site_fract_x
_atom_site_fract_y
_atom_site_fract_z
? ? ? ?
